data_7030249
loop_
_publ_author_name
'Lin, Xiao-Ming'
'Li, Ting-Ting'
'Chen, Lian-Fen'
'Zhang, Li'
'Su, Cheng-Yong'

_publ_section_title
;
 Two ligand-functionalized Pb(II) metal-organic frameworks: structures and
 catalytic performances.
;
_journal_issue 34
_journal_name_full 'Dalton transactions (Cambridge, England : 2003)'
_journal_page_first 10422
_journal_page_last 10429
_journal_paper_doi 10.1039/c2dt30935a
_journal_volume 41
_journal_year 2012
_chemical_formula_sum 'C29 H29 N5 O11 Pb'
_chemical_formula_weight 830.76
_chemical_name_systematic
;
?
;
_space_group_IT_number 15
_symmetry_cell_setting monoclinic
_symmetry_space_group_name_Hall '-C 2yc'
_symmetry_space_group_name_H-M 'C 1 2/c 1'
_atom_sites_solution_hydrogens geom
_atom_sites_solution_primary direct
_atom_sites_solution_secondary difmap
_audit_creation_method SHELXL-97
_cell_angle_alpha 90.00
_cell_angle_beta 129.724(12)
_cell_angle_gamma 90.00
_cell_formula_units_Z 8
_cell_length_a 43.753(3)
_cell_length_b 7.7050(3)
_cell_length_c 28.326(2)
_cell_measurement_reflns_used 4028
_cell_measurement_temperature 150(2)
_cell_measurement_theta_max 62.5945
_cell_measurement_theta_min 2.6239
_cell_volume 7344.6(15)
_computing_structure_refinement 'SHELXL-97 (Sheldrick, 1997)'
_computing_structure_solution 'SHELXS-97 (Sheldrick, 1990)'
_diffrn_ambient_temperature 150(2)
_diffrn_measured_fraction_theta_full 0.980
_diffrn_measured_fraction_theta_max 0.980
_diffrn_measurement_device_type 'Xcalibur, Sapphire3, Gemini ultra'
_diffrn_measurement_method '\w scans'
_diffrn_radiation_monochromator graphite
_diffrn_radiation_source 'fine-focus sealed tube'
_diffrn_radiation_type CuK\a
_diffrn_radiation_wavelength 1.54178
_diffrn_reflns_av_R_equivalents 0.0458
_diffrn_reflns_av_sigmaI/netI 0.0685
_diffrn_reflns_limit_h_max 46
_diffrn_reflns_limit_h_min -50
_diffrn_reflns_limit_k_max 8
_diffrn_reflns_limit_k_min -4
_diffrn_reflns_limit_l_max 32
_diffrn_reflns_limit_l_min -22
_diffrn_reflns_number 10303
_diffrn_reflns_theta_full 62.64
_diffrn_reflns_theta_max 62.64
_diffrn_reflns_theta_min 2.63
_diffrn_standards_decay_% none
_exptl_absorpt_coefficient_mu 9.437
_exptl_absorpt_correction_T_max 0.4521
_exptl_absorpt_correction_T_min 0.2541
_exptl_absorpt_correction_type multi-scan
_exptl_absorpt_process_details
;
CrysAlisPro, Oxford Diffraction Ltd.,
Version 1.171.33.66 (release 28-04-2010 CrysAlis171 .NET)
(compiled Apr 28 2010,14:27:37)
Empirical absorption correction using spherical harmonics,
implemented in SCALE3 ABSPACK scaling algorithm.
;
_exptl_crystal_colour colorless
_exptl_crystal_density_diffrn 1.503
_exptl_crystal_density_method 'not measured'
_exptl_crystal_description block
_exptl_crystal_F_000 3264
_exptl_crystal_size_max 0.20
_exptl_crystal_size_mid 0.20
_exptl_crystal_size_min 0.10
_refine_diff_density_max 2.323
_refine_diff_density_min -2.975
_refine_diff_density_rms 0.228
_refine_ls_extinction_coef 0.000059(8)
_refine_ls_extinction_expression Fc^*^=kFc[1+0.001xFc^2^\l^3^/sin(2\q)]^-1/4^
_refine_ls_extinction_method SHELXL
_refine_ls_goodness_of_fit_ref 1.059
_refine_ls_hydrogen_treatment constr
_refine_ls_matrix_type full
_refine_ls_number_parameters 425
_refine_ls_number_reflns 5758
_refine_ls_number_restraints 122
_refine_ls_restrained_S_all 1.075
_refine_ls_R_factor_all 0.0757
_refine_ls_R_factor_gt 0.0524
_refine_ls_shift/su_max 0.002
_refine_ls_shift/su_mean 0.000
_refine_ls_structure_factor_coef Fsqd
_refine_ls_weighting_details 'calc w=1/[\s^2^(Fo^2^)+(0.0911P)^2^+0.0000P] where P=(Fo^2^+2Fc^2^)/3'
_refine_ls_weighting_scheme calc
_refine_ls_wR_factor_gt 0.1387
_refine_ls_wR_factor_ref 0.1466
_reflns_number_gt 4093
_reflns_number_total 5758
_reflns_threshold_expression >2sigma(I)
_cod_data_source_file c2dt30935a.txt
_cod_data_source_block compd2
_cod_original_cell_volume 7344.5(13)
_cod_original_sg_symbol_H-M ' C2/c'
_cod_database_code 7030249

loop_
_symmetry_equiv_pos_as_xyz
'x, y, z'
'-x, y, -z+1/2'
'x+1/2, y+1/2, z'
'-x+1/2, y+1/2, -z+1/2'
'-x, -y, -z'
'x, -y, z-1/2'
'-x+1/2, -y+1/2, -z'
'x+1/2, -y+1/2, z-1/2'

loop_
_atom_site_label
_atom_site_type_symbol
_atom_site_fract_x
_atom_site_fract_y
_atom_site_fract_z
_atom_site_U_iso_or_equiv
_atom_site_adp_type
_atom_site_occupancy
_atom_site_symmetry_multiplicity
_atom_site_calc_flag
_atom_site_refinement_flags
Pb1 Pb 0.724221(10) -1.37372(5) 0.721690(16) 0.01648(17) Uani 1 1 d .
C1 C 0.7126(3) -1.5498(13) 0.7991(4) 0.016(2) Uani 1 1 d U
C2 C 0.7070(3) -1.6480(14) 0.8388(4) 0.022(2) Uani 1 1 d .
C3 C 0.7065(3) -1.8295(13) 0.8382(5) 0.024(2) Uani 1 1 d .
H3A H 0.7100 -1.8894 0.8127 0.029 Uiso 1 1 calc R
C4 C 0.7010(3) -1.9221(14) 0.8728(5) 0.026(2) Uani 1 1 d .
H4A H 0.6995 -2.0451 0.8699 0.031 Uiso 1 1 calc R
C5 C 0.6977(3) -1.8345(13) 0.9138(5) 0.024(2) Uani 1 1 d .
C6 C 0.6977(3) -1.6557(13) 0.9139(5) 0.027(3) Uani 1 1 d .
H6A H 0.6949 -1.5955 0.9402 0.033 Uiso 1 1 calc R
C7 C 0.7018(3) -1.5616(14) 0.8765(5) 0.027(3) Uani 1 1 d .
H7A H 0.7010 -1.4384 0.8765 0.033 Uiso 1 1 calc R
N1 N 0.6942(3) -1.9207(11) 0.9532(4) 0.026(2) Uani 1 1 d .
H1A H 0.6880 -1.8547 0.9714 0.031 Uiso 1 1 calc R
C9 C 0.7011(3) -2.1413(15) 1.0204(5) 0.029(3) Uani 1 1 d .
C10 C 0.7108(4) -2.3129(14) 1.0403(5) 0.032(3) Uani 1 1 d .
H10A H 0.7145 -2.3937 1.0189 0.039 Uiso 1 1 calc R
C11 C 0.7152(3) -2.3654(14) 1.0900(5) 0.028(2) Uani 1 1 d .
H11A H 0.7216 -2.4832 1.1026 0.033 Uiso 1 1 calc R
C12 C 0.7004(3) -2.0879(13) 1.1034(5) 0.024(2) Uani 1 1 d .
H12A H 0.6968 -2.0109 1.1257 0.028 Uiso 1 1 calc R
C13 C 0.6952(3) -2.0293(15) 1.0529(5) 0.028(3) Uani 1 1 d .
H13A H 0.6876 -1.9122 1.0400 0.033 Uiso 1 1 calc R
C14 C 0.3599(3) -0.6422(15) 0.4018(5) 0.028(2) Uani 1 1 d .
C15 C 0.4026(3) -0.6761(16) 0.4471(5) 0.034(3) Uani 1 1 d .
C16 C 0.4264(3) -0.6559(14) 0.4310(5) 0.027(3) Uani 1 1 d .
H16A H 0.4148 -0.6172 0.3909 0.032 Uiso 1 1 calc R
C17 C 0.4673(3) -0.6915(15) 0.4729(5) 0.031(3) Uani 1 1 d .
H17A H 0.4833 -0.6727 0.4616 0.038 Uiso 1 1 calc R
C18 C 0.4842(3) -0.7543(19) 0.5308(5) 0.040(3) Uani 1 1 d .
C19 C 0.4617(4) -0.775(2) 0.5487(7) 0.063(4) Uani 1 1 d U
H19A H 0.4735 -0.8160 0.5888 0.075 Uiso 1 1 calc R
C20 C 0.4205(4) -0.734(2) 0.5064(7) 0.062(4) Uani 1 1 d U
H20A H 0.4048 -0.7470 0.5186 0.074 Uiso 1 1 calc R
C21 C 0.5474(3) -0.8710(16) 0.6246(5) 0.033(3) Uani 1 1 d .
C22 C 0.5895(3) -0.9086(14) 0.6506(5) 0.030(3) Uani 1 1 d .
C23 C 0.6108(3) -0.8094(16) 0.6412(5) 0.030(3) Uani 1 1 d .
H23A H 0.5998 -0.7056 0.6178 0.036 Uiso 1 1 calc R
C24 C 0.6495(3) -0.8610(14) 0.6660(4) 0.022(2) Uani 1 1 d .
H24A H 0.6648 -0.7902 0.6606 0.027 Uiso 1 1 calc R
C25 C 0.6450(3) -1.1083(14) 0.7107(5) 0.025(2) Uani 1 1 d .
H25A H 0.6570 -1.2097 0.7352 0.030 Uiso 1 1 calc R
C26 C 0.6074(3) -1.0569(15) 0.6877(5) 0.029(3) Uani 1 1 d .
H26A H 0.5936 -1.1229 0.6972 0.034 Uiso 1 1 calc R
C8 C 0.6988(4) -2.0873(14) 0.9675(5) 0.034(3) Uani 1 1 d .
N2 N 0.7106(2) -2.2564(11) 1.1215(4) 0.0206(19) Uani 1 1 d .
N3 N 0.5254(3) -0.7948(15) 0.5703(5) 0.042(3) Uani 1 1 d .
H3B H 0.5380 -0.7650 0.5567 0.051 Uiso 1 1 calc R
N4 N 0.6644(2) -1.0089(11) 0.6971(4) 0.0208(19) Uani 1 1 d .
O1 O 0.7071(2) -1.3885(9) 0.7928(3) 0.0232(15) Uani 1 1 d U
O2 O 0.7244(2) -1.6291(9) 0.7744(3) 0.0234(15) Uani 1 1 d .
O3 O 0.7017(4) -2.1984(13) 0.9396(5) 0.073(3) Uani 1 1 d U
O4 O 0.7173(2) -2.3057(9) 1.1720(3) 0.0192(15) Uani 1 1 d .
O5 O 0.34659(19) -0.5872(9) 0.3496(3) 0.0237(17) Uani 1 1 d .
O6 O 0.3375(2) -0.6736(11) 0.4151(4) 0.036(2) Uani 1 1 d .
O7 O 0.5357(2) -0.9157(13) 0.6519(4) 0.050(3) Uani 1 1 d U
O8 O 0.7001(2) -1.0588(9) 0.7171(3) 0.0236(16) Uani 1 1 d .
O9 O 0.4518(3) -0.2384(16) 0.5043(6) 0.080(3) Uani 1 1 d DU
N5 N 0.4337(5) -0.2483(19) 0.5570(9) 0.155(6) Uani 1 1 d DU
C27 C 0.4750(7) -0.265(4) 0.6119(9) 0.191(8) Uani 1 1 d DU
H27A H 0.4908 -0.1744 0.6118 0.287 Uiso 1 1 calc R
H27B H 0.4850 -0.3792 0.6125 0.287 Uiso 1 1 calc R
H27C H 0.4772 -0.2511 0.6483 0.287 Uiso 1 1 calc R
C28 C 0.3927(7) -0.240(4) 0.5378(13) 0.187(8) Uani 1 1 d DU
H28A H 0.3781 -0.1422 0.5097 0.280 Uiso 1 1 calc R
H28B H 0.3948 -0.2247 0.5741 0.280 Uiso 1 1 calc R
H28C H 0.3785 -0.3483 0.5170 0.280 Uiso 1 1 calc R
C29 C 0.4288(6) -0.2363(17) 0.5061(9) 0.123(6) Uani 1 1 d DU
H29 H 0.4024 -0.2251 0.4685 0.148 Uiso 1 1 calc R
O1W O 0.6580(2) 0.6661(10) 0.4826(4) 0.038(2) Uani 1 1 d U
O2W O 0.5832(7) 0.710(3) 0.3631(12) 0.086(7) Uani 0.50 1 d PU
O3W O 0.5770(7) 0.382(3) 0.2628(11) 0.078(6) Uani 0.50 1 d PU

loop_
_atom_site_aniso_label
_atom_site_aniso_U_11
_atom_site_aniso_U_22
_atom_site_aniso_U_33
_atom_site_aniso_U_23
_atom_site_aniso_U_13
_atom_site_aniso_U_12
Pb1 0.0173(2) 0.0200(2) 0.0167(2) 0.00144(19) 0.01298(18) 0.00020(19)
C1 0.018(5) 0.021(5) 0.019(5) -0.001(4) 0.017(4) -0.005(4)
C2 0.023(5) 0.028(6) 0.019(5) -0.004(5) 0.016(5) -0.002(5)
C3 0.031(6) 0.028(6) 0.021(5) -0.006(4) 0.020(5) -0.003(5)
C4 0.032(6) 0.027(6) 0.025(6) 0.004(5) 0.022(5) 0.001(5)
C5 0.026(6) 0.027(7) 0.025(6) 0.001(5) 0.019(5) -0.001(5)
C6 0.041(7) 0.025(7) 0.030(6) -0.006(5) 0.028(6) -0.002(5)
C7 0.044(7) 0.022(5) 0.032(6) -0.002(5) 0.031(6) -0.003(5)
N1 0.046(6) 0.024(5) 0.029(5) -0.001(4) 0.034(5) 0.001(4)
C9 0.042(7) 0.030(6) 0.029(6) -0.005(5) 0.029(6) -0.007(6)
C10 0.058(8) 0.025(6) 0.039(7) 0.001(5) 0.043(7) 0.006(6)
C11 0.044(7) 0.020(5) 0.038(6) 0.001(5) 0.035(6) 0.005(6)
C12 0.038(6) 0.020(6) 0.030(6) 0.000(5) 0.030(5) 0.002(5)
C13 0.036(7) 0.028(6) 0.026(6) 0.002(5) 0.023(6) 0.003(5)
C14 0.032(6) 0.031(6) 0.029(6) -0.009(5) 0.023(5) -0.007(5)
C15 0.028(6) 0.053(8) 0.023(6) 0.003(5) 0.017(5) 0.004(6)
C16 0.022(5) 0.043(7) 0.021(5) 0.002(5) 0.016(5) -0.003(5)
C17 0.034(7) 0.038(6) 0.035(7) -0.003(5) 0.028(6) -0.004(5)
C18 0.014(6) 0.066(9) 0.027(7) 0.005(6) 0.008(5) 0.009(6)
C19 0.028(6) 0.115(10) 0.043(7) 0.033(7) 0.022(6) 0.029(7)
C20 0.029(6) 0.112(10) 0.052(8) 0.027(8) 0.029(6) 0.019(7)
C21 0.021(5) 0.048(7) 0.028(6) 0.011(6) 0.015(5) 0.011(6)
C22 0.026(6) 0.036(7) 0.029(6) -0.004(5) 0.018(5) -0.001(5)
C23 0.021(6) 0.038(7) 0.024(6) 0.006(5) 0.011(5) 0.000(5)
C24 0.022(5) 0.021(6) 0.023(5) -0.007(5) 0.014(5) -0.009(5)
C25 0.021(5) 0.027(6) 0.030(6) -0.008(5) 0.018(5) -0.004(5)
C26 0.022(6) 0.037(6) 0.029(6) 0.002(5) 0.018(5) 0.004(5)
C8 0.067(9) 0.027(7) 0.032(6) -0.010(5) 0.042(7) -0.008(6)
N2 0.023(5) 0.024(5) 0.022(5) 0.003(4) 0.018(4) -0.002(4)
N3 0.021(5) 0.073(8) 0.038(6) 0.013(6) 0.021(5) 0.012(5)
N4 0.022(5) 0.020(5) 0.018(4) 0.002(4) 0.012(4) 0.003(4)
O1 0.028(4) 0.024(4) 0.028(4) 0.003(3) 0.022(3) 0.006(3)
O2 0.032(4) 0.026(4) 0.024(4) 0.001(4) 0.024(3) -0.004(4)
O3 0.158(10) 0.037(5) 0.076(7) 0.004(5) 0.099(8) 0.002(6)
O4 0.022(4) 0.026(4) 0.017(4) 0.002(3) 0.016(3) 0.003(3)
O5 0.009(3) 0.035(5) 0.019(4) 0.000(3) 0.005(3) -0.008(3)
O6 0.024(4) 0.059(6) 0.037(5) 0.002(4) 0.025(4) 0.001(4)
O7 0.028(4) 0.085(7) 0.044(5) 0.022(5) 0.026(4) 0.016(5)
O8 0.019(4) 0.021(4) 0.034(4) -0.003(3) 0.019(4) 0.003(3)
O9 0.069(6) 0.111(7) 0.104(6) 0.009(5) 0.075(5) 0.008(5)
N5 0.150(9) 0.178(9) 0.164(9) -0.002(7) 0.114(8) 0.018(8)
C27 0.177(10) 0.189(10) 0.186(10) -0.003(8) 0.106(7) 0.004(8)
C28 0.175(10) 0.187(10) 0.185(10) 0.006(8) 0.109(7) 0.006(8)
C29 0.108(9) 0.131(9) 0.129(9) 0.014(8) 0.075(7) 0.008(8)
O1W 0.043(4) 0.044(5) 0.040(4) -0.004(4) 0.032(4) -0.006(4)
O2W 0.070(10) 0.102(11) 0.090(11) 0.004(8) 0.052(8) -0.006(8)
O3W 0.079(10) 0.080(10) 0.079(10) -0.034(8) 0.052(8) 0.008(8)

loop_
_atom_type_symbol
_atom_type_description
_atom_type_scat_dispersion_real
_atom_type_scat_dispersion_imag
_atom_type_scat_source
C C 0.0181 0.0091 'International Tables Vol C Tables 4.2.6.8 and 6.1.1.4'
H H 0.0000 0.0000 'International Tables Vol C Tables 4.2.6.8 and 6.1.1.4'
N N 0.0311 0.0180 'International Tables Vol C Tables 4.2.6.8 and 6.1.1.4'
O O 0.0492 0.0322 'International Tables Vol C Tables 4.2.6.8 and 6.1.1.4'
Pb Pb -4.0753 8.5060 'International Tables Vol C Tables 4.2.6.8 and 6.1.1.4'

loop_
_geom_angle_atom_site_label_1
_geom_angle_atom_site_label_2
_geom_angle_atom_site_label_3
_geom_angle
_geom_angle_site_symmetry_1
_geom_angle_site_symmetry_3
O5 Pb1 O2 85.0(2) 5_636 .
O5 Pb1 O1 77.7(2) 5_636 .
O2 Pb1 O1 51.5(2) . .
O5 Pb1 O8 79.2(2) 5_636 .
O2 Pb1 O8 127.9(2) . .
O1 Pb1 O8 76.6(2) . .
O1 C1 O2 120.9(9) . .
O1 C1 C2 119.6(9) . .
O2 C1 C2 119.4(9) . .
C7 C2 C3 118.5(10) . .
C7 C2 C1 121.2(9) . .
C3 C2 C1 120.3(9) . .
C4 C3 C2 122.0(10) . .
C4 C3 H3A 119.0 . .
C2 C3 H3A 119.0 . .
C3 C4 C5 119.8(10) . .
C3 C4 H4A 120.1 . .
C5 C4 H4A 120.1 . .
C6 C5 N1 118.5(10) . .
C6 C5 C4 118.2(10) . .
N1 C5 C4 123.3(9) . .
C5 C6 C7 121.5(10) . .
C5 C6 H6A 119.2 . .
C7 C6 H6A 119.2 . .
C6 C7 C2 119.9(10) . .
C6 C7 H7A 120.0 . .
C2 C7 H7A 120.0 . .
C8 N1 C5 129.5(9) . .
C8 N1 H1A 115.2 . .
C5 N1 H1A 115.2 . .
C10 C9 C13 117.2(10) . .
C10 C9 C8 118.5(10) . .
C13 C9 C8 124.3(10) . .
C11 C10 C9 120.4(10) . .
C11 C10 H10A 119.8 . .
C9 C10 H10A 119.8 . .
N2 C11 C10 121.8(10) . .
N2 C11 H11A 119.1 . .
C10 C11 H11A 119.1 . .
N2 C12 C13 120.1(9) . .
N2 C12 H12A 120.0 . .
C13 C12 H12A 120.0 . .
C12 C13 C9 120.3(10) . .
C12 C13 H13A 119.9 . .
C9 C13 H13A 119.9 . .
O5 C14 O6 122.8(10) . .
O5 C14 C15 117.3(9) . .
O6 C14 C15 119.9(10) . .
C16 C15 C20 118.0(11) . .
C16 C15 C14 120.0(10) . .
C20 C15 C14 121.9(10) . .
C15 C16 C17 121.3(10) . .
C15 C16 H16A 119.4 . .
C17 C16 H16A 119.4 . .
C18 C17 C16 119.8(10) . .
C18 C17 H17A 120.1 . .
C16 C17 H17A 120.1 . .
C19 C18 C17 120.8(11) . .
C19 C18 N3 122.1(11) . .
C17 C18 N3 117.1(10) . .
C18 C19 C20 118.9(13) . .
C18 C19 H19A 120.6 . .
C20 C19 H19A 120.6 . .
C15 C20 C19 121.1(12) . .
C15 C20 H20A 119.4 . .
C19 C20 H20A 119.4 . .
O7 C21 N3 125.2(10) . .
O7 C21 C22 120.8(10) . .
N3 C21 C22 113.9(9) . .
C23 C22 C26 118.5(10) . .
C23 C22 C21 125.0(11) . .
C26 C22 C21 116.5(10) . .
C22 C23 C24 119.9(11) . .
C22 C23 H23A 120.0 . .
C24 C23 H23A 120.0 . .
N4 C24 C23 119.8(10) . .
N4 C24 H24A 120.1 . .
C23 C24 H24A 120.1 . .
N4 C25 C26 118.1(10) . .
N4 C25 H25A 120.9 . .
C26 C25 H25A 120.9 . .
C25 C26 C22 120.9(11) . .
C25 C26 H26A 119.6 . .
C22 C26 H26A 119.6 . .
O3 C8 N1 122.6(10) . .
O3 C8 C9 118.9(10) . .
N1 C8 C9 118.5(9) . .
O4 N2 C11 121.5(9) . .
O4 N2 C12 118.3(8) . .
C11 N2 C12 120.2(9) . .
C21 N3 C18 128.7(10) . .
C21 N3 H3B 115.7 . .
C18 N3 H3B 115.7 . .
C24 N4 O8 118.4(8) . .
C24 N4 C25 122.4(9) . .
O8 N4 C25 119.2(8) . .
C1 O1 Pb1 91.5(5) . .
C1 O2 Pb1 96.0(6) . .
C14 O5 Pb1 108.8(6) . 5_636
N4 O8 Pb1 127.9(5) . .
C29 N5 C27 113.4(16) . .
C29 N5 C28 106.1(15) . .
C27 N5 C28 141(2) . .
N5 C27 H27A 109.5 . .
N5 C27 H27B 109.5 . .
H27A C27 H27B 109.5 . .
N5 C27 H27C 109.5 . .
H27A C27 H27C 109.5 . .
H27B C27 H27C 109.5 . .
N5 C28 H28A 109.5 . .
N5 C28 H28B 109.5 . .
H28A C28 H28B 109.5 . .
N5 C28 H28C 109.5 . .
H28A C28 H28C 109.5 . .
H28B C28 H28C 109.5 . .
O9 C29 N5 125(2) . .
O9 C29 H29 117.7 . .
N5 C29 H29 117.7 . .

loop_
_geom_bond_atom_site_label_1
_geom_bond_atom_site_label_2
_geom_bond_distance
_geom_bond_site_symmetry_2
Pb1 O5 2.402(6) 5_636
Pb1 O2 2.468(7) .
Pb1 O1 2.562(6) .
Pb1 O8 2.616(7) .
C1 O1 1.257(12) .
C1 O2 1.257(11) .
C1 C2 1.502(13) .
C2 C7 1.396(14) .
C2 C3 1.398(15) .
C3 C4 1.348(14) .
C3 H3A 0.9500 .
C4 C5 1.431(14) .
C4 H4A 0.9500 .
C5 C6 1.378(14) .
C5 N1 1.390(13) .
C6 C7 1.385(14) .
C6 H6A 0.9500 .
C7 H7A 0.9500 .
N1 C8 1.322(14) .
N1 H1A 0.8800 .
C9 C10 1.393(16) .
C9 C13 1.402(15) .
C9 C8 1.495(14) .
C10 C11 1.357(14) .
C10 H10A 0.9500 .
C11 N2 1.330(13) .
C11 H11A 0.9500 .
C12 N2 1.363(13) .
C12 C13 1.373(14) .
C12 H12A 0.9500 .
C13 H13A 0.9500 .
C14 O5 1.266(13) .
C14 O6 1.280(12) .
C14 C15 1.465(15) .
C15 C16 1.383(14) .
C15 C20 1.400(18) .
C16 C17 1.403(15) .
C16 H16A 0.9500 .
C17 C18 1.384(16) .
C17 H17A 0.9500 .
C18 C19 1.373(17) .
C18 N3 1.424(14) .
C19 C20 1.424(17) .
C19 H19A 0.9500 .
C20 H20A 0.9500 .
C21 O7 1.219(13) .
C21 N3 1.322(14) .
C21 C22 1.510(14) .
C22 C23 1.361(15) .
C22 C26 1.404(15) .
C23 C24 1.412(14) .
C23 H23A 0.9500 .
C24 N4 1.328(13) .
C24 H24A 0.9500 .
C25 N4 1.368(13) .
C25 C26 1.385(14) .
C25 H25A 0.9500 .
C26 H26A 0.9500 .
C8 O3 1.226(13) .
N2 O4 1.319(10) .
N3 H3B 0.8800 .
N4 O8 1.333(10) .
O5 Pb1 2.402(6) 5_636
O9 C29 1.040(15) .
N5 C29 1.319(16) .
N5 C27 1.452(14) .
N5 C28 1.506(14) .
C27 H27A 0.9800 .
C27 H27B 0.9800 .
C27 H27C 0.9800 .
C28 H28A 0.9800 .
C28 H28B 0.9800 .
C28 H28C 0.9800 .
C29 H29 0.9500 .
